data_9017653
loop_
_publ_author_name
'Kasatkin, A. V.'
'Plasil, J.'
'Marty, J.'
'Agakhanov, A. A.'
'Belakovskiy, D. I.'
'Lykova, I. S.'

_publ_section_title
;
 Nestolaite, CaSeO3*H2O, a new mineral from the Little Eva mine, Grand County, Utah, USA
;
_journal_name_full 'Mineralogical Magazine'
_journal_page_first 497
_journal_page_last 505
_journal_volume 78
_journal_year 2014
_chemical_compound_source 'Little Eva mine, Grand County, Utah, USA'
_chemical_formula_sum 'Ca H2 O4 Se'
_chemical_name_mineral Nestolaite
_space_group_IT_number 14
_space_group_name_Hall '-P 2ybc'
_space_group_name_H-M_alt 'P 1 21/c 1'
_symmetry_space_group_name_H-M 'P 1 21/c 1'
_cell_angle_alpha 90
_cell_angle_beta 108.542
_cell_angle_gamma 90
_cell_formula_units_Z 4
_cell_length_a 7.6502
_cell_length_b 6.7473
_cell_length_c 7.9358
_cell_volume 388.368
_database_code_amcsd 0020621
_exptl_crystal_density_diffrn 3.165
_cod_data_source_file inputs/fixed/downloads/18/18560.cif
_cod_data_source_block 18560
_cod_original_formula_sum 'Ca Se O4 H2'
_cod_database_code 9017653

loop_
_space_group_symop_operation_xyz
x,y,z
x,1/2-y,1/2+z
-x,1/2+y,1/2-z
-x,-y,-z

loop_
_atom_site_aniso_label
_atom_site_aniso_U_11
_atom_site_aniso_U_22
_atom_site_aniso_U_33
_atom_site_aniso_U_12
_atom_site_aniso_U_13
_atom_site_aniso_U_23
Se 0.07400 0.05500 0.09500 0.06600 0.06000 0.10400

loop_
_atom_site_label
_atom_site_fract_x
_atom_site_fract_y
_atom_site_fract_z
_atom_site_U_iso_or_equiv
_atom_site_type_symbol
_atom_site_attached_hydrogens
Ca 0.09800 0.14500 0.35400 0.09600 Ca 0
Se 0.24800 0.65590 0.49200 0.06700 Se 0
O1 0.26400 0.57400 0.69900 0.01300 O 0
O2 0.20300 0.43700 0.37900 0.01300 O 0
O3 0.06300 0.80600 0.46000 0.01300 O 0
Wat4 0.34900 0.10300 0.63000 0.03000 O 2

loop_
_cod_changelog_entry_id
_cod_changelog_entry_author
_cod_changelog_entry_date
_cod_changelog_entry_text
1
;cod-tools version 3.8.0
Id: cif_guess_AMCSD_atom_types 9574 2023-05-10 09:00:05Z saulius
;
2023-05-10T18:58:32+03:00
;Derived atom types and hydrogen counts
from atom names that follow the AMCSD naming convention
(Wat == water, O-H == hydroxyl).
;

loop_
_cod_related_entry_id
_cod_related_entry_database
_cod_related_entry_code
1 AMCSD 0020621
